data_2212439
loop_
_publ_author_name
'Rashid, Naghmana'
'Tahir, Muhammad K.'
'Yusof, Nurdiyana M.'
'Yamin, Bohari M.'

_publ_section_title
;
 2-(4-Bromophenyl)-1<i>H</i>-benzimidazole
;
_journal_coeditor_code AT2221
_journal_issue 3
_journal_name_full 'Acta Crystallographica Section E'
_journal_page_first o1260
_journal_page_last o1261
_journal_paper_doi 10.1107/S1600536807005661
_journal_volume 63
_journal_year 2007
_chemical_formula_iupac 'C13 H9 Br N2'
_chemical_formula_moiety 'C13 H9 Br N2'
_chemical_formula_sum 'C13 H9 Br N2'
_chemical_formula_weight 273.13
_chemical_melting_point 569
_chemical_name_systematic
;
2-(4-Bromophenyl)-1H-benzimidazole
;
_space_group_IT_number 61
_symmetry_cell_setting orthorhombic
_symmetry_space_group_name_Hall '-P 2ac 2ab'
_symmetry_space_group_name_H-M 'P b c a'
_atom_sites_solution_hydrogens geom
_atom_sites_solution_primary direct
_atom_sites_solution_secondary difmap
_audit_creation_method SHELXL-97
_cell_angle_alpha 90.00
_cell_angle_beta 90.00
_cell_angle_gamma 90.00
_cell_formula_units_Z 8
_cell_length_a 9.3969(17)
_cell_length_b 9.7876(18)
_cell_length_c 23.982(4)
_cell_measurement_reflns_used 3900
_cell_measurement_temperature 298(2)
_cell_measurement_theta_max 26.5
_cell_measurement_theta_min 2.7
_cell_volume 2205.7(7)
_computing_cell_refinement 'SAINT (Bruker, 2000)'
_computing_data_collection 'SMART (Bruker, 2000)'
_computing_data_reduction SAINT
_computing_molecular_graphics 'SHELXTL (Sheldrick, 1997b)'
_computing_publication_material
;
SHELXTL, PARST (Nardelli, 1995) and PLATON (Spek, 2003)
;
_computing_structure_refinement 'SHELXL97 (Sheldrick, 1997a)'
_computing_structure_solution 'SHELXS97 (Sheldrick, 1997a)'
_diffrn_ambient_temperature 298(2)
_diffrn_detector_area_resol_mean 83.66
_diffrn_measured_fraction_theta_full 0.99
_diffrn_measured_fraction_theta_max 0.99
_diffrn_measurement_device_type
;
Bruker SMART APEX CCD area-detector
;
_diffrn_measurement_method \w
_diffrn_radiation_monochromator graphite
_diffrn_radiation_source 'fine-focus sealed tube'
_diffrn_radiation_type MoK\a
_diffrn_radiation_wavelength 0.71073
_diffrn_reflns_av_R_equivalents 0.0250
_diffrn_reflns_av_sigmaI/netI 0.0212
_diffrn_reflns_limit_h_max 11
_diffrn_reflns_limit_h_min -11
_diffrn_reflns_limit_k_max 12
_diffrn_reflns_limit_k_min -11
_diffrn_reflns_limit_l_max 26
_diffrn_reflns_limit_l_min -30
_diffrn_reflns_number 11785
_diffrn_reflns_theta_full 26.5
_diffrn_reflns_theta_max 26.5
_diffrn_reflns_theta_min 2.7
_diffrn_standards_decay_% 0
_diffrn_standards_interval_count 0
_diffrn_standards_interval_time 0
_diffrn_standards_number 0
_exptl_absorpt_coefficient_mu 3.697
_exptl_absorpt_correction_T_max 0.403
_exptl_absorpt_correction_T_min 0.275
_exptl_absorpt_correction_type multi-scan
_exptl_absorpt_process_details '(SADABS; Bruker, 2000)'
_exptl_crystal_colour colourless
_exptl_crystal_density_diffrn 1.645
_exptl_crystal_density_method 'not measured'
_exptl_crystal_description block
_exptl_crystal_F_000 1088
_exptl_crystal_size_max 0.47
_exptl_crystal_size_mid 0.33
_exptl_crystal_size_min 0.30
_refine_diff_density_max 0.24
_refine_diff_density_min -0.27
_refine_ls_extinction_method none
_refine_ls_goodness_of_fit_ref 1.02
_refine_ls_hydrogen_treatment constr
_refine_ls_matrix_type full
_refine_ls_number_parameters 145
_refine_ls_number_reflns 2284
_refine_ls_number_restraints 0
_refine_ls_restrained_S_all 1.02
_refine_ls_R_factor_all 0.046
_refine_ls_R_factor_gt 0.032
_refine_ls_shift/su_max 0.000
_refine_ls_shift/su_mean 0.000
_refine_ls_structure_factor_coef Fsqd
_refine_ls_weighting_details 'calc w=1/[\s^2^(Fo^2^)+(0.0418P)^2^+1.1579P] where P=(Fo^2^+2Fc^2^)/3'
_refine_ls_weighting_scheme calc
_refine_ls_wR_factor_gt 0.0776
_refine_ls_wR_factor_ref 0.083
_reflns_number_gt 1810
_reflns_number_total 2284
_reflns_threshold_expression I>2\s(I)
_cod_data_source_file at2221.cif
_cod_data_source_block I
_cod_database_code 2212439
_cod_database_fobs_code 2212439

loop_
_symmetry_equiv_pos_as_xyz
'x, y, z'
'-x+1/2, -y, z+1/2'
'-x, y+1/2, -z+1/2'
'x+1/2, -y+1/2, -z'
'-x, -y, -z'
'x-1/2, y, -z-1/2'
'x, -y-1/2, z-1/2'
'-x-1/2, y-1/2, z'

loop_
_atom_site_type_symbol
_atom_site_label
_atom_site_fract_x
_atom_site_fract_y
_atom_site_fract_z
_atom_site_U_iso_or_equiv
_atom_site_adp_type
_atom_site_calc_flag
_atom_site_refinement_flags
_atom_site_occupancy
Br Br1 0.15402(3) 0.57163(3) 0.474977(14) 0.06386(14) Uani d . 1
N N1 0.78399(19) 0.36048(17) 0.35226(8) 0.0339(4) Uani d . 1
H H1 0.7387 0.2847 0.3559 0.041 Uiso calc R 1
N N2 0.83167(18) 0.58343(17) 0.35868(8) 0.0346(4) Uani d . 1
C C1 0.9152(2) 0.3779(2) 0.32799(9) 0.0328(5) Uani d . 1
C C2 1.0083(3) 0.2860(2) 0.30284(10) 0.0418(5) Uani d . 1
H H2 0.9882 0.1931 0.3011 0.050 Uiso calc R 1
C C3 1.1311(3) 0.3392(3) 0.28076(10) 0.0453(6) Uani d . 1
H H3 1.1949 0.2812 0.2628 0.054 Uiso calc R 1
C C4 1.1626(3) 0.4786(3) 0.28460(11) 0.0475(6) Uani d . 1
H H4 1.2471 0.5114 0.2695 0.057 Uiso calc R 1
C C5 1.0707(3) 0.5681(2) 0.31041(11) 0.0431(6) Uani d . 1
H H5 1.0927 0.6605 0.3132 0.052 Uiso calc R 1
C C6 0.9445(2) 0.5173(2) 0.33216(9) 0.0328(5) Uani d . 1
C C7 0.7392(2) 0.4858(2) 0.36952(8) 0.0312(4) Uani d . 1
C C8 0.6002(2) 0.5057(2) 0.39595(9) 0.0325(5) Uani d . 1
C C9 0.5767(2) 0.6148(2) 0.43183(10) 0.0379(5) Uani d . 1
H H9 0.6510 0.6740 0.4404 0.046 Uiso calc R 1
C C10 0.4437(3) 0.6361(2) 0.45493(11) 0.0424(6) Uani d . 1
H H10 0.4274 0.7101 0.4784 0.051 Uiso calc R 1
C C11 0.3361(2) 0.5461(2) 0.44272(10) 0.0395(5) Uani d . 1
C C12 0.3561(3) 0.4370(3) 0.40801(12) 0.0496(6) Uani d . 1
H H12 0.2817 0.3772 0.4003 0.060 Uiso calc R 1
C C13 0.4886(3) 0.4172(3) 0.38462(12) 0.0472(6) Uani d . 1
H H13 0.5033 0.3433 0.3609 0.057 Uiso calc R 1

loop_
_atom_site_aniso_label
_atom_site_aniso_U_11
_atom_site_aniso_U_22
_atom_site_aniso_U_33
_atom_site_aniso_U_12
_atom_site_aniso_U_13
_atom_site_aniso_U_23
Br1 0.03802(17) 0.0709(2) 0.0826(3) 0.00329(13) 0.01909(13) -0.00817(16)
N1 0.0344(9) 0.0221(9) 0.0451(10) -0.0017(7) 0.0014(8) -0.0004(7)
N2 0.0321(10) 0.0259(9) 0.0459(11) 0.0012(7) 0.0030(8) -0.0022(8)
C1 0.0345(12) 0.0289(11) 0.0352(12) 0.0031(9) 0.0002(9) 0.0013(9)
C2 0.0485(14) 0.0308(12) 0.0460(13) 0.0072(10) 0.0047(11) -0.0013(10)
C3 0.0441(14) 0.0431(14) 0.0488(15) 0.0131(11) 0.0106(11) 0.0003(11)
C4 0.0375(13) 0.0485(14) 0.0566(16) 0.0021(11) 0.0122(11) 0.0047(12)
C5 0.0404(13) 0.0310(12) 0.0579(16) -0.0028(10) 0.0077(11) 0.0022(11)
C6 0.0320(11) 0.0281(11) 0.0383(12) 0.0021(9) 0.0014(9) 0.0007(9)
C7 0.0320(11) 0.0274(10) 0.0341(11) 0.0022(9) -0.0024(9) -0.0003(9)
C8 0.0302(10) 0.0282(11) 0.0391(12) 0.0000(9) 0.0012(9) 0.0022(9)
C9 0.0373(12) 0.0327(11) 0.0438(14) -0.0043(10) 0.0036(10) -0.0028(10)
C10 0.0460(14) 0.0339(12) 0.0473(14) 0.0026(11) 0.0088(11) -0.0061(11)
C11 0.0292(11) 0.0436(13) 0.0457(14) 0.0024(9) 0.0059(10) 0.0029(10)
C12 0.0335(13) 0.0495(15) 0.0659(17) -0.0100(11) 0.0010(11) -0.0097(13)
C13 0.0376(13) 0.0423(13) 0.0617(16) -0.0038(10) 0.0038(11) -0.0181(12)

loop_
_atom_type_symbol
_atom_type_description
_atom_type_scat_dispersion_real
_atom_type_scat_dispersion_imag
_atom_type_scat_source
C C 0.0033 0.0016 'International Tables Vol C Tables 4.2.6.8 and 6.1.1.4'
H H 0.0000 0.0000 'International Tables Vol C Tables 4.2.6.8 and 6.1.1.4'
N N 0.0061 0.0033 'International Tables Vol C Tables 4.2.6.8 and 6.1.1.4'
Br Br -0.2901 2.4595 'International Tables Vol C Tables 4.2.6.8 and 6.1.1.4'

loop_
_geom_angle_atom_site_label_1
_geom_angle_atom_site_label_2
_geom_angle_atom_site_label_3
_geom_angle
C7 N1 C1 107.12(17)
C7 N1 H1 126.4
C1 N1 H1 126.4
C7 N2 C6 104.73(17)
N1 C1 C2 131.8(2)
N1 C1 C6 105.54(18)
C2 C1 C6 122.6(2)
C3 C2 C1 116.8(2)
C3 C2 H2 121.6
C1 C2 H2 121.6
C2 C3 C4 121.5(2)
C2 C3 H3 119.3
C4 C3 H3 119.3
C5 C4 C3 121.2(2)
C5 C4 H4 119.4
C3 C4 H4 119.4
C4 C5 C6 118.5(2)
C4 C5 H5 120.8
C6 C5 H5 120.8
C5 C6 C1 119.5(2)
C5 C6 N2 130.8(2)
C1 C6 N2 109.68(18)
N2 C7 N1 112.93(19)
N2 C7 C8 125.22(19)
N1 C7 C8 121.83(19)
C13 C8 C9 118.8(2)
C13 C8 C7 120.4(2)
C9 C8 C7 120.8(2)
C10 C9 C8 120.5(2)
C10 C9 H9 119.8
C8 C9 H9 119.8
C11 C10 C9 118.9(2)
C11 C10 H10 120.5
C9 C10 H10 120.5
C12 C11 C10 122.0(2)
C12 C11 Br1 118.42(18)
C10 C11 Br1 119.58(18)
C11 C12 C13 118.8(2)
C11 C12 H12 120.6
C13 C12 H12 120.6
C12 C13 C8 121.0(2)
C12 C13 H13 119.5
C8 C13 H13 119.5

loop_
_geom_bond_atom_site_label_1
_geom_bond_atom_site_label_2
_geom_bond_distance
Br1 C11 1.894(2)
N1 C7 1.361(3)
N1 C1 1.374(3)
N1 H1 0.8600
N2 C7 1.318(3)
N2 C6 1.395(3)
C1 C2 1.392(3)
C1 C6 1.395(3)
C2 C3 1.372(3)
C2 H2 0.9300
C3 C4 1.400(4)
C3 H3 0.9300
C4 C5 1.377(3)
C4 H4 0.9300
C5 C6 1.388(3)
C5 H5 0.9300
C7 C8 1.465(3)
C8 C13 1.388(3)
C8 C9 1.388(3)
C9 C10 1.383(3)
C9 H9 0.9300
C10 C11 1.372(3)
C10 H10 0.9300
C11 C12 1.367(3)
C12 C13 1.379(3)
C12 H12 0.9300
C13 H13 0.9300

loop_
_geom_hbond_atom_site_label_D
_geom_hbond_atom_site_label_H
_geom_hbond_atom_site_label_A
_geom_hbond_site_symmetry_A
_geom_hbond_distance_DH
_geom_hbond_distance_HA
_geom_hbond_distance_DA
_geom_hbond_angle_DHA
_geom_hbond_publ_flag
N1 H1 N2 8_755 0.86 2.08 2.925(2) 168 yes

loop_
_geom_torsion_atom_site_label_1
_geom_torsion_atom_site_label_2
_geom_torsion_atom_site_label_3
_geom_torsion_atom_site_label_4
_geom_torsion
C7 N1 C1 C2 -179.1(2)
C7 N1 C1 C6 0.3(2)
N1 C1 C2 C3 177.8(2)
C6 C1 C2 C3 -1.4(3)
C1 C2 C3 C4 1.5(4)
C2 C3 C4 C5 -0.5(4)
C3 C4 C5 C6 -0.7(4)
C4 C5 C6 C1 0.8(4)
C4 C5 C6 N2 -178.0(2)
N1 C1 C6 C5 -179.2(2)
C2 C1 C6 C5 0.2(4)
N1 C1 C6 N2 -0.1(2)
C2 C1 C6 N2 179.3(2)
C7 N2 C6 C5 178.8(3)
C7 N2 C6 C1 -0.2(2)
C6 N2 C7 N1 0.4(2)
C6 N2 C7 C8 -178.1(2)
C1 N1 C7 N2 -0.4(3)
C1 N1 C7 C8 178.14(19)
N2 C7 C8 C13 151.8(2)
N1 C7 C8 C13 -26.5(3)
N2 C7 C8 C9 -26.9(3)
N1 C7 C8 C9 154.8(2)
C13 C8 C9 C10 -1.3(4)
C7 C8 C9 C10 177.5(2)
C8 C9 C10 C11 1.3(4)
C9 C10 C11 C12 -0.6(4)
C9 C10 C11 Br1 178.91(18)
C10 C11 C12 C13 -0.1(4)
Br1 C11 C12 C13 -179.6(2)
C11 C12 C13 C8 0.1(4)
C9 C8 C13 C12 0.5(4)
C7 C8 C13 C12 -178.2(2)

loop_
_cod_related_entry_id
_cod_related_entry_database
_cod_related_entry_code
1 ChemSpider 252285
